data_2014352
loop_
_publ_author_name
'Din\,cer, Muharrem'
'\"Ozdemir, Nam\?ik'
'Saydam, Sinan'
'Bekaro\(glu, \"Ozer'
'B\"uy\"ukg\"ung\"or, Orhan'

_publ_section_title
;
 Hydrogen bonding in <i>meso</i>-4,5-diphenyl-3,6-diazaoctane-1,8-diol:
 the formation of one-dimensional linear chains of edge-fused rings
;
_journal_coeditor_code GZ1025
_journal_issue 2
_journal_name_full 'Acta Crystallographica Section C'
_journal_page_first o89
_journal_page_last o91
_journal_paper_doi 10.1107/S0108270106001053
_journal_volume 62
_journal_year 2006
_chemical_formula_iupac 'C18 H24 N2 O2'
_chemical_formula_moiety 'C18 H24 N2 O2'
_chemical_formula_sum 'C18 H24 N2 O2'
_chemical_formula_weight 300.39
_chemical_name_systematic
;
meso-4,5-diphenyl-3,6-diazaoctane-1,8-diol
;
_space_group_IT_number 15
_symmetry_cell_setting monoclinic
_symmetry_space_group_name_Hall '-C 2yc'
_symmetry_space_group_name_H-M 'C 1 2/c 1'
_atom_sites_solution_hydrogens geom
_atom_sites_solution_primary direct
_atom_sites_solution_secondary difmap
_audit_creation_method SHELXL97
_cell_angle_alpha 90.00
_cell_angle_beta 103.035(10)
_cell_angle_gamma 90.00
_cell_formula_units_Z 4
_cell_length_a 17.585(2)
_cell_length_b 6.8615(5)
_cell_length_c 13.9453(16)
_cell_measurement_reflns_used 4012
_cell_measurement_temperature 296
_cell_measurement_theta_max 27.88
_cell_measurement_theta_min 2.38
_cell_volume 1639.3(3)
_computing_cell_refinement X-AREA
_computing_data_collection 'X-AREA (Stoe & Cie, 2002)'
_computing_data_reduction 'X-RED32 (Stoe & Cie, 2002)'
_computing_molecular_graphics 'ORTEP-3 for Windows (Farrugia, 1997)'
_computing_publication_material 'WinGX (Farrugia, 1999) and PLATON (Spek, 2003)'
_computing_structure_refinement 'SHELXL97 (Sheldrick, 1997)'
_computing_structure_solution 'SHELXS97 (Sheldrick, 1997)'
_diffrn_ambient_temperature 296
_diffrn_detector_area_resol_mean 6.67
_diffrn_measured_fraction_theta_full 0.986
_diffrn_measured_fraction_theta_max 0.986
_diffrn_measurement_device_type 'Stoe IPDS 2'
_diffrn_measurement_method \w
_diffrn_radiation_monochromator 'plane graphite'
_diffrn_radiation_source 'sealed X-ray tube, 12 x 0.4 mm long-fine focus'
_diffrn_radiation_type MoK\a
_diffrn_radiation_wavelength 0.71073
_diffrn_reflns_av_R_equivalents 0.0961
_diffrn_reflns_av_sigmaI/netI 0.0639
_diffrn_reflns_limit_h_max 21
_diffrn_reflns_limit_h_min -16
_diffrn_reflns_limit_k_max 8
_diffrn_reflns_limit_k_min -8
_diffrn_reflns_limit_l_max 17
_diffrn_reflns_limit_l_min -17
_diffrn_reflns_number 4103
_diffrn_reflns_theta_full 25.99
_diffrn_reflns_theta_max 25.99
_diffrn_reflns_theta_min 3.00
_diffrn_standards_decay_% 0
_diffrn_standards_interval_count 0
_diffrn_standards_number 0
_exptl_absorpt_coefficient_mu 0.08
_exptl_absorpt_correction_type none
_exptl_crystal_colour colourless
_exptl_crystal_density_diffrn 1.217
_exptl_crystal_density_method 'not measured'
_exptl_crystal_description prism
_exptl_crystal_F_000 648
_exptl_crystal_size_max 0.57
_exptl_crystal_size_mid 0.51
_exptl_crystal_size_min 0.44
_refine_diff_density_max 0.309
_refine_diff_density_min -0.198
_refine_ls_extinction_method none
_refine_ls_goodness_of_fit_ref 1.089
_refine_ls_hydrogen_treatment refall
_refine_ls_matrix_type full
_refine_ls_number_parameters 148
_refine_ls_number_reflns 1597
_refine_ls_number_restraints 0
_refine_ls_restrained_S_all 1.089
_refine_ls_R_factor_all 0.0600
_refine_ls_R_factor_gt 0.0532
_refine_ls_shift/su_max 0.000
_refine_ls_shift/su_mean 0.000
_refine_ls_structure_factor_coef Fsqd
_refine_ls_weighting_details 'calc w = 1/[\s^2^(Fo^2^)+(0.0838P)^2^+0.3333P] where P=(Fo^2^+2Fc^2^)/3'
_refine_ls_weighting_scheme calc
_refine_ls_wR_factor_gt 0.1424
_refine_ls_wR_factor_ref 0.1484
_reflns_number_gt 1388
_reflns_number_total 1597
_reflns_threshold_expression I>2\s(I)
_cod_data_source_file gz1025.cif
_cod_data_source_block I
_cod_original_sg_symbol_H-M 'C 2/c'
_cod_database_code 2014352
_cod_database_fobs_code 2014352

loop_
_symmetry_equiv_pos_as_xyz
'x, y, z'
'-x, y, -z+1/2'
'x+1/2, y+1/2, z'
'-x+1/2, y+1/2, -z+1/2'
'-x, -y, -z'
'x, -y, z-1/2'
'-x+1/2, -y+1/2, -z'
'x+1/2, -y+1/2, z-1/2'

loop_
_atom_site_label
_atom_site_fract_x
_atom_site_fract_y
_atom_site_fract_z
_atom_site_U_iso_or_equiv
_atom_site_adp_type
_atom_site_calc_flag
_atom_site_refinement_flags
_atom_site_occupancy
_atom_site_disorder_assembly
_atom_site_disorder_group
_atom_site_type_symbol
O1 0.77459(8) 0.18875(17) 0.83400(9) 0.0530(4) Uani d . 1 . . O
H1O 0.7709(15) 0.060(4) 0.8484(19) 0.091(8) Uiso d . 1 . . H
N1 0.72996(7) 0.28089(16) 0.62583(8) 0.0324(3) Uani d . 1 . . N
H1 0.7797(9) 0.250(2) 0.6601(11) 0.029(4) Uiso d . 1 . . H
C1 0.63681(8) 0.2576(2) 0.46694(10) 0.0361(4) Uani d . 1 . . C
C2 0.61316(9) 0.4512(2) 0.44849(11) 0.0457(4) Uani d . 1 . . C
H2 0.6531(12) 0.556(3) 0.4760(14) 0.058(5) Uiso d . 1 . . H
C3 0.53819(11) 0.4947(3) 0.39781(13) 0.0610(5) Uani d . 1 . . C
H3 0.5235(16) 0.634(4) 0.388(2) 0.098(8) Uiso d . 1 . . H
C4 0.48535(11) 0.3493(4) 0.36535(14) 0.0678(6) Uani d . 1 . . C
H4 0.4310(15) 0.380(3) 0.3305(18) 0.081(7) Uiso d . 1 . . H
C5 0.50762(12) 0.1572(4) 0.38361(16) 0.0691(6) Uani d . 1 . . C
H5 0.4727(15) 0.058(4) 0.360(2) 0.092(8) Uiso d . 1 . . H
C6 0.58280(10) 0.1115(3) 0.43360(13) 0.0523(5) Uani d . 1 . . C
H6 0.6018(13) -0.022(3) 0.4498(17) 0.074(6) Uiso d . 1 . . H
C7 0.71821(8) 0.20736(17) 0.52392(9) 0.0323(4) Uani d . 1 . . C
H7 0.7226(9) 0.057(2) 0.5238(11) 0.038(4) Uiso d . 1 . . H
C8 0.67639(9) 0.1881(2) 0.67946(11) 0.0374(4) Uani d . 1 . . C
H8A 0.6232(10) 0.235(2) 0.6483(13) 0.039(4) Uiso d . 1 . . H
H8B 0.6766(10) 0.044(2) 0.6725(11) 0.040(4) Uiso d . 1 . . H
C9 0.69785(10) 0.2420(2) 0.78736(11) 0.0443(4) Uani d . 1 . . C
H9A 0.6941(10) 0.389(3) 0.7939(13) 0.052(5) Uiso d . 1 . . H
H9B 0.6594(11) 0.177(3) 0.8185(15) 0.058(5) Uiso d . 1 . . H

loop_
_atom_site_aniso_label
_atom_site_aniso_U_11
_atom_site_aniso_U_22
_atom_site_aniso_U_33
_atom_site_aniso_U_12
_atom_site_aniso_U_13
_atom_site_aniso_U_23
O1 0.0701(8) 0.0400(6) 0.0442(7) -0.0046(5) 0.0028(6) 0.0070(4)
N1 0.0371(6) 0.0331(6) 0.0291(6) -0.0018(4) 0.0119(5) -0.0010(4)
C1 0.0387(7) 0.0440(7) 0.0290(7) -0.0045(5) 0.0144(6) -0.0039(5)
C2 0.0466(8) 0.0498(8) 0.0421(8) 0.0039(7) 0.0127(6) 0.0021(6)
C3 0.0515(10) 0.0805(13) 0.0507(9) 0.0139(9) 0.0109(8) 0.0095(9)
C4 0.0415(9) 0.1130(18) 0.0474(10) 0.0056(10) 0.0068(7) 0.0031(10)
C5 0.0489(10) 0.1004(16) 0.0567(11) -0.0274(11) 0.0091(8) -0.0142(11)
C6 0.0485(9) 0.0596(10) 0.0501(9) -0.0166(8) 0.0140(7) -0.0104(7)
C7 0.0383(7) 0.0297(6) 0.0319(7) -0.0039(5) 0.0143(6) -0.0040(5)
C8 0.0410(8) 0.0369(7) 0.0383(8) -0.0010(6) 0.0173(6) 0.0034(5)
C9 0.0619(10) 0.0390(7) 0.0384(8) 0.0005(6) 0.0246(7) 0.0030(6)

loop_
_atom_type_symbol
_atom_type_description
_atom_type_scat_dispersion_real
_atom_type_scat_dispersion_imag
_atom_type_scat_source
C C 0.0033 0.0016 'International Tables Vol C Tables 4.2.6.8 and 6.1.1.4'
H H 0.0000 0.0000 'International Tables Vol C Tables 4.2.6.8 and 6.1.1.4'
N N 0.0061 0.0033 'International Tables Vol C Tables 4.2.6.8 and 6.1.1.4'
O O 0.0106 0.0060 'International Tables Vol C Tables 4.2.6.8 and 6.1.1.4'

loop_
_geom_angle_atom_site_label_1
_geom_angle_atom_site_label_2
_geom_angle_atom_site_label_3
_geom_angle_site_symmetry_1
_geom_angle_site_symmetry_3
_geom_angle
_geom_angle_publ_flag
C9 O1 H1O . . 104.1(16) ?
C8 N1 C7 . . 111.95(10) yes
C8 N1 H1 . . 106.2(9) ?
C7 N1 H1 . . 109.3(9) ?
C6 C1 C2 . . 118.18(15) ?
C6 C1 C7 . . 120.45(14) yes
C2 C1 C7 . . 121.35(13) yes
C3 C2 C1 . . 120.64(17) ?
C3 C2 H2 . . 122.5(11) ?
C1 C2 H2 . . 116.8(11) ?
C4 C3 C2 . . 120.7(2) ?
C4 C3 H3 . . 121.3(16) ?
C2 C3 H3 . . 118.0(16) ?
C3 C4 C5 . . 119.41(18) ?
C3 C4 H4 . . 121.0(14) ?
C5 C4 H4 . . 119.6(14) ?
C4 C5 C6 . . 120.49(19) ?
C4 C5 H5 . . 119.9(16) ?
C6 C5 H5 . . 119.6(16) ?
C5 C6 C1 . . 120.59(18) ?
C5 C6 H6 . . 124.2(13) ?
C1 C6 H6 . . 115.2(13) ?
N1 C7 C1 . . 109.75(10) yes
N1 C7 C7 . 7_656 109.20(13) yes
C1 C7 C7 . 7_656 112.29(13) yes
N1 C7 H7 . . 110.4(9) ?
C1 C7 H7 . . 106.8(8) ?
C7 C7 H7 7_656 . 108.4(9) ?
N1 C8 C9 . . 110.78(12) yes
N1 C8 H8A . . 106.6(10) ?
C9 C8 H8A . . 110.8(10) ?
N1 C8 H8B . . 111.3(9) ?
C9 C8 H8B . . 109.6(9) ?
H8A C8 H8B . . 107.7(13) ?
O1 C9 C8 . . 113.23(12) yes
O1 C9 H9A . . 106.9(10) ?
C8 C9 H9A . . 109.0(10) ?
O1 C9 H9B . . 111.1(11) ?
C8 C9 H9B . . 106.7(12) ?
H9A C9 H9B . . 109.9(15) ?

loop_
_geom_bond_atom_site_label_1
_geom_bond_atom_site_label_2
_geom_bond_site_symmetry_2
_geom_bond_distance
_geom_bond_publ_flag
O1 C9 . 1.408(2) yes
O1 H1O . 0.91(3) ?
N1 C8 . 1.4732(16) yes
N1 C7 . 1.4781(16) yes
N1 H1 . 0.922(16) ?
C1 C6 . 1.387(2) ?
C1 C2 . 1.398(2) ?
C1 C7 . 1.512(2) yes
C2 C3 . 1.381(2) ?
C2 H2 . 1.02(2) ?
C3 C4 . 1.369(3) ?
C3 H3 . 0.99(3) ?
C4 C5 . 1.382(4) ?
C4 H4 . 0.99(2) ?
C5 C6 . 1.384(3) ?
C5 H5 . 0.93(3) ?
C6 H6 . 0.98(2) ?
C7 C7 7_656 1.541(2) yes
C7 H7 . 1.036(16) ?
C8 C9 . 1.512(2) yes
C8 H8A . 0.992(17) ?
C8 H8B . 0.991(17) ?
C9 H9A . 1.013(19) ?
C9 H9B . 0.99(2) ?

loop_
_geom_hbond_atom_site_label_D
_geom_hbond_atom_site_label_H
_geom_hbond_atom_site_label_A
_geom_hbond_site_symmetry_A
_geom_hbond_distance_DH
_geom_hbond_distance_HA
_geom_hbond_distance_DA
_geom_hbond_angle_DHA
N1 H1 O1 . 0.92(2) 2.48(2) 2.901(2) 107.8(11)
O1 H1O N1 4_646 0.91(3) 1.95(3) 2.859(2) 175(2)
C8 H8B O1 4_646 0.99(2) 2.60(2) 3.548(2) 161(2)

loop_
_geom_torsion_atom_site_label_1
_geom_torsion_atom_site_label_2
_geom_torsion_atom_site_label_3
_geom_torsion_atom_site_label_4
_geom_torsion_site_symmetry_4
_geom_torsion
C6 C1 C2 C3 . -0.5(2)
C7 C1 C2 C3 . -178.87(13)
C1 C2 C3 C4 . 0.6(3)
C2 C3 C4 C5 . -0.1(3)
C3 C4 C5 C6 . -0.5(3)
C4 C5 C6 C1 . 0.6(3)
C2 C1 C6 C5 . -0.1(2)
C7 C1 C6 C5 . 178.33(15)
C8 N1 C7 C1 . 62.79(14)
C8 N1 C7 C7 7_656 -173.71(13)
C6 C1 C7 N1 . -114.33(14)
C2 C1 C7 N1 . 64.03(15)
C6 C1 C7 C7 7_656 124.00(15)
C2 C1 C7 C7 7_656 -57.63(18)
C7 N1 C8 C9 . 171.19(11)
N1 C8 C9 O1 . -58.46(16)
